data_7003022
loop_
_publ_author_name
'Yuksel, Fatma'
'G\"um\"u\,s, G\"ulay'
'G\"urol, \.Ilke'
'Ahsen, Vefa'
'Chumakov, Yurii'
'Jeanneau, Erwann'
'Luneau, Dominique'

_publ_section_title
;
 Channel architecture via self assembly of oxamide oximes complexes
;
_journal_issue 2
_journal_name_full 'Dalton Transactions'
_journal_page_first 241
_journal_page_last 252
_journal_paper_doi 10.1039/b707930c
_journal_year 2008
_chemical_formula_sum 'C20 H42 N8 O4 Pd'
_chemical_formula_weight 565.04
_chemical_name_systematic
;
?
;
_space_group_IT_number 2
_symmetry_cell_setting triclinic
_symmetry_space_group_name_Hall '-P 1'
_symmetry_space_group_name_H-M 'P -1'
_atom_sites_solution_hydrogens geom
_atom_sites_solution_primary direct
_atom_sites_solution_secondary difmap
_audit_creation_method SHELXL-97
_cell_angle_alpha 114.2040(10)
_cell_angle_beta 101.9000(10)
_cell_angle_gamma 98.5760(10)
_cell_formula_units_Z 3
_cell_length_a 9.7406(6)
_cell_length_b 15.4165(10)
_cell_length_c 16.4463(11)
_cell_measurement_temperature 298(2)
_cell_volume 2127.3(2)
_computing_cell_refinement 'Bruker SMART'
_computing_data_collection 'Bruker SMART'
_computing_data_reduction 'Bruker SHELXTL'
_computing_molecular_graphics 'Bruker SHELXTL'
_computing_publication_material 'Bruker SHELXTL'
_computing_structure_refinement 'SHELXL-97 (Sheldrick, 1997)'
_computing_structure_solution 'SHELXS-97 (Sheldrick, 1990)'
_diffrn_ambient_temperature 298(2)
_diffrn_detector_area_resol_mean 0
_diffrn_measured_fraction_theta_full 0.865
_diffrn_measured_fraction_theta_max 0.865
_diffrn_measurement_device_type 'CCD area detector'
_diffrn_measurement_method 'phi and omega scans'
_diffrn_radiation_monochromator graphite
_diffrn_radiation_source 'fine-focus sealed tube'
_diffrn_radiation_type MoK\a
_diffrn_radiation_wavelength 0.71073
_diffrn_reflns_av_R_equivalents 0.0326
_diffrn_reflns_av_sigmaI/netI 0.0771
_diffrn_reflns_limit_h_max 11
_diffrn_reflns_limit_h_min -13
_diffrn_reflns_limit_k_max 19
_diffrn_reflns_limit_k_min -18
_diffrn_reflns_limit_l_max 21
_diffrn_reflns_limit_l_min -20
_diffrn_reflns_number 13177
_diffrn_reflns_theta_full 28.83
_diffrn_reflns_theta_max 28.83
_diffrn_reflns_theta_min 2.21
_diffrn_standards_decay_% 0
_diffrn_standards_interval_count 0
_diffrn_standards_interval_time 0
_diffrn_standards_number 0
_exptl_absorpt_coefficient_mu 0.691
_exptl_absorpt_correction_type none
_exptl_crystal_colour yellow
_exptl_crystal_density_diffrn 1.323
_exptl_crystal_density_method 'not measured'
_exptl_crystal_description block
_exptl_crystal_F_000 888
_exptl_crystal_size_max 0.5
_exptl_crystal_size_mid 0.3
_exptl_crystal_size_min 0.3
_refine_diff_density_max 0.680
_refine_diff_density_min -0.550
_refine_diff_density_rms 0.073
_refine_ls_extinction_method none
_refine_ls_goodness_of_fit_ref 0.893
_refine_ls_hydrogen_treatment mixed
_refine_ls_matrix_type full
_refine_ls_number_parameters 492
_refine_ls_number_reflns 9622
_refine_ls_number_restraints 0
_refine_ls_restrained_S_all 0.893
_refine_ls_R_factor_all 0.0998
_refine_ls_R_factor_gt 0.0492
_refine_ls_shift/su_max 0.015
_refine_ls_shift/su_mean 0.002
_refine_ls_structure_factor_coef Fsqd
_refine_ls_weighting_details 'calc w=1/[\s^2^(Fo^2^)+(0.0678P)^2^+0.0000P] where P=(Fo^2^+2Fc^2^)/3'
_refine_ls_weighting_scheme calc
_refine_ls_wR_factor_gt 0.1165
_refine_ls_wR_factor_ref 0.1278
_reflns_number_gt 5073
_reflns_number_total 9622
_reflns_threshold_expression >2sigma(I)
_cod_data_source_file b707930c.txt
_cod_data_source_block VAC4Pd4
_cod_depositor_comments
;
The following automatic conversions were performed:
'_symmetry_cell_setting' value 'Triclinic' changed to 'triclinic'
according to '/home/saulius/struct/CIF-dictionaries/cif_core.dic'
dictionary named 'cif_core.dic' version 2.4.1 from 2010-06-29.

Automatic conversion script
Id: cif_fix_enum 1527 2010-12-29 10:47:43Z saulius 
;
_cod_original_sg_symbol_H-M P-1
_cod_original_formula_sum 'C20 H42 N8 O4 Pd1'
_cod_database_code 7003022

loop_
_symmetry_equiv_pos_site_id
_symmetry_equiv_pos_as_xyz
1 x,y,z
2 -x,-y,-z

loop_
_atom_site_label
_atom_site_type_symbol
_atom_site_fract_x
_atom_site_fract_y
_atom_site_fract_z
_atom_site_U_iso_or_equiv
_atom_site_adp_type
_atom_site_occupancy
_atom_site_symmetry_multiplicity
_atom_site_calc_flag
_atom_site_refinement_flags
_atom_site_disorder_assembly
_atom_site_disorder_group
Pd1 Pd 0.0000 0.0000 0.0000 0.06161(15) Uani 1 2 d S . .
O1A O -0.2225(3) 0.0326(2) 0.0980(2) 0.0857(9) Uani 1 1 d . . .
H1AA H -0.264(5) -0.021(4) 0.038(3) 0.103(17) Uiso 1 1 d . . .
O2A O 0.2923(3) 0.12417(19) 0.06273(19) 0.0763(8) Uani 1 1 d . . .
N1A N -0.0799(4) 0.0682(2) 0.1019(2) 0.0694(9) Uani 1 1 d . . .
N3A N -0.0280(6) 0.2033(4) 0.2502(3) 0.0987(16) Uani 1 1 d . . .
H3AA H 0.030(5) 0.240(4) 0.277(4) 0.08(2) Uiso 1 1 d . . .
N2A N 0.1675(3) 0.1129(2) 0.0872(2) 0.0658(8) Uani 1 1 d . . .
N4A N 0.2532(5) 0.2530(4) 0.2350(3) 0.1060(17) Uani 1 1 d . . .
H4AA H 0.221(5) 0.287(3) 0.267(3) 0.084(18) Uiso 1 1 d . . .
C1A C 0.0029(5) 0.1468(3) 0.1733(3) 0.0691(11) Uani 1 1 d . . .
C11A C -0.1552(7) 0.1881(5) 0.2792(4) 0.152(3) Uani 1 1 d . . .
H11A H -0.1958 0.2440 0.2889 0.182 Uiso 1 1 calc R . .
H11B H -0.2267 0.1303 0.2285 0.182 Uiso 1 1 calc R . .
C12A C -0.1346(16) 0.1757(14) 0.3598(12) 0.335(11) Uani 1 1 d . . .
H12A H -0.2301 0.1795 0.3672 0.402 Uiso 1 1 calc R . .
H12B H -0.1433 0.1055 0.3300 0.402 Uiso 1 1 calc R . .
C13A C -0.085(2) 0.1887(11) 0.4253(8) 0.378(14) Uani 1 1 d . . .
H13A H -0.0505 0.2600 0.4577 0.454 Uiso 1 1 calc R . .
H13B H 0.0008 0.1655 0.4191 0.454 Uiso 1 1 calc R . .
C14A C -0.1192(16) 0.1662(14) 0.4959(12) 0.373(11) Uani 1 1 d . . .
H14A H -0.1095 0.2262 0.5500 0.560 Uiso 1 1 calc R . .
H14B H -0.0536 0.1312 0.5122 0.560 Uiso 1 1 calc R . .
H14C H -0.2172 0.1259 0.4729 0.560 Uiso 1 1 calc R . .
C2A C 0.1510(5) 0.1740(3) 0.1645(3) 0.0700(11) Uani 1 1 d . . .
C21A C 0.4076(6) 0.2768(5) 0.2539(4) 0.135(2) Uani 1 1 d . . .
H21A H 0.4354 0.3170 0.2245 0.161 Uiso 1 1 calc R . .
H21B H 0.4375 0.2165 0.2269 0.161 Uiso 1 1 calc R . .
C22A C 0.4827(8) 0.3297(7) 0.3538(6) 0.188(4) Uani 1 1 d . . .
H22A H 0.5832 0.3566 0.3603 0.226 Uiso 1 1 calc R . .
H22B H 0.4424 0.3855 0.3791 0.226 Uiso 1 1 calc R . .
C23A C 0.4852(14) 0.2863(9) 0.4112(8) 0.227(5) Uani 1 1 d . . .
H23A H 0.5101 0.2243 0.3827 0.273 Uiso 1 1 calc R . .
H23B H 0.3884 0.2715 0.4171 0.273 Uiso 1 1 calc R . .
C24A C 0.5917(10) 0.3488(8) 0.5080(7) 0.221(4) Uani 1 1 d . . .
H24A H 0.5928 0.3122 0.5432 0.331 Uiso 1 1 calc R . .
H24B H 0.5626 0.4076 0.5392 0.331 Uiso 1 1 calc R . .
H24C H 0.6872 0.3662 0.5028 0.331 Uiso 1 1 calc R . .
Pd2 Pd 1.0000 0.5000 0.5000 0.06443(15) Uani 1 2 d S . .
O1B O 0.7445(4) 0.5742(3) 0.4654(3) 0.0944(11) Uani 1 1 d . . .
H1BA H 0.753(6) 0.578(4) 0.514(4) 0.12(2) Uiso 1 1 d . . .
O2B O 1.1465(3) 0.4033(2) 0.36540(18) 0.0807(8) Uani 1 1 d . . .
N1B N 0.8440(4) 0.5287(2) 0.4269(2) 0.0719(9) Uani 1 1 d . . .
N3B N 0.7419(4) 0.5184(3) 0.2780(3) 0.0934(13) Uani 1 1 d . . .
H3BA H 0.751(5) 0.496(4) 0.221(4) 0.078(2) Uiso 1 1 d P . .
N2B N 1.0384(4) 0.4485(2) 0.3782(2) 0.0683(8) Uani 1 1 d . . .
N4B N 0.9619(5) 0.4281(3) 0.2237(3) 0.0897(13) Uani 1 1 d . . .
H4BA H 0.895(4) 0.425(3) 0.188(3) 0.061(14) Uiso 1 1 d . . .
C1B C 0.8360(4) 0.5050(3) 0.3405(3) 0.0686(10) Uani 1 1 d . . .
C11B C 0.6314(7) 0.5730(6) 0.2928(4) 0.140(3) Uani 1 1 d . . .
H11C H 0.5540 0.5465 0.2346 0.168 Uiso 1 1 calc R . .
H11D H 0.5899 0.5634 0.3382 0.168 Uiso 1 1 calc R . .
C12B C 0.6887(16) 0.6785(8) 0.3254(9) 0.278(8) Uani 1 1 d . . .
H12C H 0.6877 0.7068 0.3899 0.334 Uiso 1 1 calc R . .
H12D H 0.7904 0.6846 0.3286 0.334 Uiso 1 1 calc R . .
C13B C 0.6629(19) 0.7345(14) 0.3038(14) 0.383(13) Uani 1 1 d . . .
H13C H 0.5575 0.7165 0.2834 0.459 Uiso 1 1 calc R . .
H13D H 0.6913 0.7169 0.2471 0.459 Uiso 1 1 calc R . .
C14B C 0.6971(18) 0.8311(13) 0.3430(15) 0.376(12) Uani 1 1 d . . .
H14D H 0.6643 0.8523 0.2968 0.565 Uiso 1 1 calc R . .
H14E H 0.8006 0.8563 0.3695 0.565 Uiso 1 1 calc R . .
H14F H 0.6513 0.8552 0.3912 0.565 Uiso 1 1 calc R . .
C2B C 0.9526(4) 0.4580(3) 0.3115(3) 0.0686(10) Uani 1 1 d . . .
C21B C 1.0907(8) 0.4321(6) 0.1965(5) 0.137(2) Uani 1 1 d . . .
H21C H 1.1647 0.4256 0.2415 0.164 Uiso 1 1 calc R . .
H21D H 1.0716 0.3748 0.1369 0.164 Uiso 1 1 calc R . .
C22B C 1.1480(15) 0.5129(12) 0.1880(14) 0.348(11) Uani 1 1 d . . .
H22C H 1.2460 0.5051 0.1933 0.418 Uiso 1 1 calc R . .
H22D H 1.1040 0.4864 0.1212 0.418 Uiso 1 1 calc R . .
C23B C 1.1748(19) 0.5947(9) 0.2053(11) 0.328(11) Uani 1 1 d . . .
H23C H 1.2432 0.6262 0.2675 0.394 Uiso 1 1 calc R . .
H23D H 1.0856 0.6127 0.2137 0.394 Uiso 1 1 calc R . .
C24B C 1.2254(12) 0.6492(11) 0.1639(11) 0.289(7) Uani 1 1 d . . .
H24D H 1.2320 0.7174 0.2014 0.434 Uiso 1 1 calc R . .
H24E H 1.1596 0.6265 0.1029 0.434 Uiso 1 1 calc R . .
H24F H 1.3197 0.6417 0.1588 0.434 Uiso 1 1 calc R . .
Pd3 Pd 0.5000 0.5000 0.0000 0.06431(15) Uani 1 2 d S . .
O1C O 0.1863(3) 0.4049(3) -0.0649(2) 0.0940(11) Uani 1 1 d . . .
H1CA H 0.203(4) 0.451(3) -0.070(2) 0.048(12) Uiso 1 1 d . . .
O2C O 0.7282(4) 0.4356(3) 0.0851(3) 0.0800(12) Uani 1 1 d . . .
N1C N 0.3224(3) 0.4010(3) -0.0253(2) 0.0729(9) Uani 1 1 d . . .
N3C N 0.2346(4) 0.2580(3) -0.0112(3) 0.0904(13) Uani 1 1 d . . .
H3CA H 0.268(5) 0.219(3) -0.002(3) 0.079(17) Uiso 1 1 d . . .
N2C N 0.5836(4) 0.4136(3) 0.0453(2) 0.0686(9) Uani 1 1 d . . .
N4C N 0.5305(5) 0.2699(3) 0.0656(3) 0.0850(11) Uani 1 1 d . . .
H4CA H 0.452(4) 0.234(3) 0.075(3) 0.071(12) Uiso 1 1 d . . .
C1C C 0.3375(4) 0.3311(3) -0.0030(3) 0.0678(10) Uani 1 1 d . . .
C11C C 0.0810(5) 0.2238(5) -0.0657(5) 0.117(2) Uani 1 1 d . . .
H11E H 0.0447 0.2804 -0.0611 0.141 Uiso 1 1 calc R . .
H11F H 0.0262 0.1901 -0.0393 0.141 Uiso 1 1 calc R . .
C12C C 0.0557(9) 0.1539(7) -0.1690(5) 0.185(3) Uani 1 1 d . . .
H12E H 0.0865 0.1931 -0.1987 0.222 Uiso 1 1 calc R . .
H12F H 0.1186 0.1101 -0.1723 0.222 Uiso 1 1 calc R . .
C13C C -0.0859(12) 0.0961(8) -0.2213(9) 0.248(5) Uani 1 1 d . . .
H13E H -0.1129 0.0525 -0.1950 0.298 Uiso 1 1 calc R . .
H13F H -0.1499 0.1396 -0.2126 0.298 Uiso 1 1 calc R . .
C14C C -0.1138(13) 0.0395(10) -0.3155(8) 0.301(8) Uani 1 1 d . . .
H14G H -0.2150 0.0053 -0.3429 0.452 Uiso 1 1 calc R . .
H14H H -0.0565 -0.0074 -0.3261 0.452 Uiso 1 1 calc R . .
H14I H -0.0892 0.0811 -0.3435 0.452 Uiso 1 1 calc R . .
C2C C 0.4928(4) 0.3368(3) 0.0380(3) 0.0678(10) Uani 1 1 d . . .
C21C C 0.6535(6) 0.2270(4) 0.0478(5) 0.118(2) Uani 1 1 d . . .
H21E H 0.7357 0.2797 0.0608 0.142 Uiso 1 1 calc R . .
H21F H 0.6804 0.2013 0.0920 0.142 Uiso 1 1 calc R . .
C22C C 0.6302(15) 0.1514(11) -0.0427(8) 0.273(7) Uani 1 1 d . . .
H22E H 0.7058 0.1793 -0.0619 0.328 Uiso 1 1 calc R . .
H22F H 0.6656 0.1019 -0.0289 0.328 Uiso 1 1 calc R . .
C23C C 0.5386(12) 0.1008(11) -0.1164(9) 0.265(7) Uani 1 1 d . . .
H23E H 0.5106 0.1477 -0.1374 0.318 Uiso 1 1 calc R . .
H23F H 0.4565 0.0768 -0.0995 0.318 Uiso 1 1 calc R . .
C24C C 0.5353(13) 0.0197(8) -0.1991(9) 0.286(7) Uani 1 1 d . . .
H24G H 0.4404 -0.0033 -0.2432 0.429 Uiso 1 1 calc R . .
H24H H 0.5570 -0.0323 -0.1851 0.429 Uiso 1 1 calc R . .
H24I H 0.6062 0.0395 -0.2252 0.429 Uiso 1 1 calc R . .

loop_
_atom_site_aniso_label
_atom_site_aniso_U_11
_atom_site_aniso_U_22
_atom_site_aniso_U_33
_atom_site_aniso_U_23
_atom_site_aniso_U_13
_atom_site_aniso_U_12
Pd1 0.0726(3) 0.0528(3) 0.0633(3) 0.0255(2) 0.0313(2) 0.0140(2)
O1A 0.080(2) 0.078(2) 0.089(2) 0.0223(19) 0.0437(18) 0.0110(17)
O2A 0.0752(19) 0.0680(17) 0.0786(19) 0.0236(15) 0.0351(15) 0.0109(14)
N1A 0.072(2) 0.063(2) 0.072(2) 0.0246(19) 0.0355(19) 0.0116(18)
N3A 0.087(3) 0.099(4) 0.079(3) 0.011(3) 0.037(3) 0.007(3)
N2A 0.071(2) 0.0579(19) 0.069(2) 0.0270(17) 0.0296(18) 0.0120(16)
N4A 0.086(3) 0.096(3) 0.085(3) -0.005(3) 0.031(3) 0.013(3)
C1A 0.076(3) 0.063(3) 0.070(3) 0.026(2) 0.032(2) 0.020(2)
C11A 0.135(5) 0.148(5) 0.108(5) -0.009(4) 0.077(4) 0.002(4)
C12A 0.326(17) 0.63(3) 0.42(2) 0.45(2) 0.293(18) 0.29(2)
C13A 0.71(4) 0.257(13) 0.117(8) 0.077(8) -0.011(14) 0.195(18)
C14A 0.274(15) 0.62(3) 0.36(2) 0.37(2) 0.098(15) 0.062(17)
C2A 0.080(3) 0.060(3) 0.064(3) 0.021(2) 0.028(2) 0.016(2)
C21A 0.087(4) 0.144(5) 0.100(4) 0.000(4) 0.028(3) -0.008(4)
C22A 0.110(5) 0.213(9) 0.146(8) 0.010(7) 0.012(5) 0.029(5)
C23A 0.298(15) 0.250(13) 0.148(9) 0.093(9) 0.068(10) 0.101(11)
C24A 0.190(9) 0.251(11) 0.149(8) 0.049(8) 0.014(7) 0.037(8)
Pd2 0.0651(3) 0.0624(3) 0.0476(2) 0.0103(2) 0.0075(2) 0.0229(2)
O1B 0.096(2) 0.117(3) 0.068(2) 0.031(2) 0.0210(19) 0.058(2)
O2B 0.0772(19) 0.092(2) 0.0595(17) 0.0171(15) 0.0171(15) 0.0415(17)
N1B 0.070(2) 0.079(2) 0.057(2) 0.0173(17) 0.0175(17) 0.0354(18)
N3B 0.089(3) 0.129(4) 0.065(2) 0.042(2) 0.018(2) 0.049(3)
N2B 0.067(2) 0.067(2) 0.0493(18) 0.0087(16) 0.0085(16) 0.0226(17)
N4B 0.080(3) 0.125(4) 0.057(3) 0.035(2) 0.016(2) 0.035(3)
C1B 0.067(3) 0.071(3) 0.059(3) 0.024(2) 0.009(2) 0.023(2)
C11B 0.136(5) 0.196(7) 0.080(4) 0.048(4) 0.009(4) 0.101(5)
C12B 0.390(19) 0.150(9) 0.276(15) 0.073(9) 0.046(13) 0.167(12)
C13B 0.33(2) 0.29(2) 0.51(3) 0.29(2) -0.069(18) -0.020(17)
C14B 0.314(19) 0.304(18) 0.70(4) 0.34(3) 0.23(2) 0.161(16)
C2B 0.071(3) 0.061(2) 0.055(3) 0.015(2) 0.008(2) 0.017(2)
C21B 0.138(6) 0.222(8) 0.109(4) 0.101(5) 0.067(4) 0.092(6)
C22B 0.288(16) 0.35(2) 0.58(3) 0.30(2) 0.29(2) 0.101(15)
C23B 0.43(2) 0.184(12) 0.326(18) 0.160(13) -0.039(16) 0.018(13)
C24B 0.220(12) 0.321(17) 0.45(2) 0.282(18) 0.105(13) 0.082(11)
Pd3 0.0550(3) 0.0774(3) 0.0528(3) 0.0329(2) 0.0049(2) 0.0018(2)
O1C 0.059(2) 0.107(3) 0.119(3) 0.071(2) 0.0075(17) 0.0008(18)
O2C 0.058(2) 0.099(3) 0.079(2) 0.049(2) 0.0065(18) 0.0041(19)
N1C 0.050(2) 0.089(2) 0.076(2) 0.046(2) 0.0059(17) 0.0036(17)
N3C 0.067(3) 0.095(3) 0.113(4) 0.061(3) 0.017(2) 0.006(2)
N2C 0.057(2) 0.085(2) 0.0583(19) 0.0372(18) 0.0068(16) 0.0070(18)
N4C 0.085(3) 0.084(3) 0.097(3) 0.053(2) 0.025(2) 0.018(2)
C1C 0.055(2) 0.077(3) 0.065(2) 0.032(2) 0.0133(19) 0.004(2)
C11C 0.070(3) 0.141(5) 0.151(6) 0.097(5) 0.013(3) -0.006(3)
C12C 0.165(8) 0.198(8) 0.124(6) 0.054(6) -0.020(6) 0.000(6)
C13C 0.198(10) 0.196(10) 0.218(12) 0.036(9) -0.036(9) -0.004(8)
C14C 0.240(12) 0.290(15) 0.181(10) -0.024(10) -0.036(10) 0.059(11)
C2C 0.070(3) 0.074(3) 0.053(2) 0.029(2) 0.014(2) 0.008(2)
C21C 0.083(4) 0.097(4) 0.169(6) 0.069(4) 0.010(4) 0.022(3)
C22C 0.288(16) 0.369(19) 0.175(10) 0.071(12) 0.103(11) 0.228(16)
C23C 0.192(11) 0.294(15) 0.151(9) -0.008(10) 0.015(8) 0.001(10)
C24C 0.285(14) 0.212(11) 0.235(13) -0.009(10) 0.116(11) -0.009(10)

loop_
_atom_type_symbol
_atom_type_description
_atom_type_scat_dispersion_real
_atom_type_scat_dispersion_imag
_atom_type_scat_source
C C 0.0033 0.0016 'International Tables Vol C Tables 4.2.6.8 and 6.1.1.4'
H H 0.0000 0.0000 'International Tables Vol C Tables 4.2.6.8 and 6.1.1.4'
N N 0.0061 0.0033 'International Tables Vol C Tables 4.2.6.8 and 6.1.1.4'
O O 0.0106 0.0060 'International Tables Vol C Tables 4.2.6.8 and 6.1.1.4'
Pd Pd -0.9988 1.0072 'International Tables Vol C Tables 4.2.6.8 and 6.1.1.4'

loop_
_geom_angle_atom_site_label_1
_geom_angle_atom_site_label_2
_geom_angle_atom_site_label_3
_geom_angle
_geom_angle_site_symmetry_1
_geom_angle_site_symmetry_2
_geom_angle_site_symmetry_3
_geom_angle_publ_flag
N1A Pd1 N2A 78.65(14) . . . yes
N1A Pd1 N1A 180.00 . . 2_555 yes
N1A Pd1 N2A 101.35(14) . . 2_555 yes
N1A Pd1 N2A 101.35(14) 2_555 . . yes
N2A Pd1 N2A 180.00 . . 2_555 yes
N1A Pd1 N2A 78.65(14) 2_555 . 2_555 yes
N1B Pd2 N2B 100.78(14) 2_766 . . yes
N2B Pd2 N2B 180.00 . . 2_766 yes
N1B Pd2 N2B 79.22(14) 2_766 . 2_766 yes
N1B Pd2 N2B 100.78(14) . . 2_766 yes
N1B Pd2 N2B 79.22(14) . . . yes
N1B Pd2 N1B 180.00 . . 2_766 yes
N1C Pd3 N2C 79.16(17) 2_665 . 2_665 yes
N1C Pd3 N2C 100.84(17) . . 2_665 yes
N1C Pd3 N2C 100.84(17) 2_665 . . yes
N2C Pd3 N2C 180.00 . . 2_665 yes
N1C Pd3 N2C 79.16(17) . . . yes
N1C Pd3 N1C 180.00 . . 2_665 yes
N1A O1A H1AA 105(3) . . . no
N1B O1B H1BA 111(5) . . . no
N1C O1C H1CA 102(3) . . . no
Pd1 N1A C1A 118.4(3) . . . yes
O1A N1A C1A 120.2(4) . . . yes
Pd1 N1A O1A 121.4(2) . . . yes
Pd1 N2A C2A 117.3(3) . . . yes
O2A N2A C2A 123.5(3) . . . yes
Pd1 N2A O2A 119.1(2) . . . yes
C1A N3A C11A 129.7(5) . . . yes
C2A N4A C21A 129.4(5) . . . yes
C11A N3A H3AA 123(5) . . . no
C1A N3A H3AA 107(5) . . . no
C21A N4A H4AA 119(4) . . . no
C2A N4A H4AA 112(4) . . . no
O1B N1B C1B 119.9(4) . . . yes
Pd2 N1B C1B 118.2(3) . . . yes
Pd2 N1B O1B 121.9(3) . . . yes
O2B N2B C2B 122.8(3) . . . yes
Pd2 N2B C2B 116.9(3) . . . yes
Pd2 N2B O2B 120.3(2) . . . yes
C1B N3B C11B 128.4(4) . . . yes
C2B N4B C21B 126.9(5) . . . yes
C1B N3B H3BA 119(4) . . . no
C11B N3B H3BA 112(4) . . . no
C2B N4B H4BA 116(3) . . . no
C21B N4B H4BA 114(3) . . . no
Pd3 N1C C1C 117.7(3) . . . yes
Pd3 N1C O1C 122.2(4) . . . yes
O1C N1C C1C 120.1(4) . . . yes
Pd3 N2C O2C 120.5(4) . . . yes
O2C N2C C2C 122.2(4) . . . yes
Pd3 N2C C2C 117.3(3) . . . yes
C1C N3C C11C 128.5(5) . . . yes
C2C N4C C21C 124.0(5) . . . yes
C11C N3C H3CA 116(4) . . . no
C1C N3C H3CA 111(4) . . . no
C21C N4C H4CA 119(3) . . . no
C2C N4C H4CA 113(3) . . . no
N3A C1A C2A 119.2(4) . . . yes
N1A C1A C2A 112.5(4) . . . yes
N1A C1A N3A 128.3(5) . . . yes
N2A C2A C1A 113.1(4) . . . yes
N2A C2A N4A 126.7(5) . . . yes
N4A C2A C1A 120.1(4) . . . yes
N3A C11A C12A 116.2(8) . . . yes
C11A C12A C13A 157(2) . . . no
C12A C13A C14A 138(2) . . . no
N4A C21A C22A 112.0(5) . . . yes
C21A C22A C23A 122.9(10) . . . no
C22A C23A C24A 113.9(12) . . . no
N3A C11A H11B 108.00 . . . no
C12A C11A H11B 108.00 . . . no
C12A C11A H11A 108.00 . . . no
H11A C11A H11B 107.00 . . . no
N3A C11A H11A 108.00 . . . no
C11A C12A H12A 97.00 . . . no
H12A C12A H12B 104.00 . . . no
C13A C12A H12A 97.00 . . . no
C13A C12A H12B 97.00 . . . no
C11A C12A H12B 97.00 . . . no
C14A C13A H13A 102.00 . . . no
C12A C13A H13A 102.00 . . . no
C14A C13A H13B 103.00 . . . no
C12A C13A H13B 103.00 . . . no
H13A C13A H13B 105.00 . . . no
H14B C14A H14C 109.00 . . . no
C13A C14A H14C 110.00 . . . no
H14A C14A H14B 110.00 . . . no
C13A C14A H14B 109.00 . . . no
C13A C14A H14A 109.00 . . . no
H14A C14A H14C 110.00 . . . no
H21A C21A H21B 108.00 . . . no
N4A C21A H21B 109.00 . . . no
C22A C21A H21A 109.00 . . . no
C22A C21A H21B 109.00 . . . no
N4A C21A H21A 109.00 . . . no
C21A C22A H22B 107.00 . . . no
C23A C22A H22A 107.00 . . . no
H22A C22A H22B 107.00 . . . no
C21A C22A H22A 107.00 . . . no
C23A C22A H22B 107.00 . . . no
C24A C23A H23B 109.00 . . . no
C22A C23A H23A 109.00 . . . no
H23A C23A H23B 108.00 . . . no
C24A C23A H23A 109.00 . . . no
C22A C23A H23B 109.00 . . . no
C23A C24A H24B 109.00 . . . no
C23A C24A H24C 109.00 . . . no
C23A C24A H24A 110.00 . . . no
H24B C24A H24C 109.00 . . . no
H24A C24A H24B 109.00 . . . no
H24A C24A H24C 109.00 . . . no
N3B C1B C2B 118.4(4) . . . yes
N1B C1B N3B 129.1(4) . . . yes
N1B C1B C2B 112.5(4) . . . yes
N2B C2B N4B 125.7(4) . . . yes
N2B C2B C1B 113.2(4) . . . yes
N4B C2B C1B 121.1(4) . . . yes
N3B C11B C12B 113.0(8) . . . yes
C11B C12B C13B 137.0(16) . . . no
C12B C13B C14B 136(2) . . . no
N4B C21B C22B 118.5(10) . . . yes
C21B C22B C23B 155.9(19) . . . no
C22B C23B C24B 135.7(18) . . . no
H11C C11B H11D 108.00 . . . no
C12B C11B H11C 109.00 . . . no
C12B C11B H11D 109.00 . . . no
N3B C11B H11C 109.00 . . . no
N3B C11B H11D 109.00 . . . no
H12C C12B H12D 105.00 . . . no
C13B C12B H12D 103.00 . . . no
C13B C12B H12C 103.00 . . . no
C11B C12B H12C 103.00 . . . no
C11B C12B H12D 103.00 . . . no
C12B C13B H13C 103.00 . . . no
C12B C13B H13D 103.00 . . . no
C14B C13B H13C 103.00 . . . no
C14B C13B H13D 103.00 . . . no
H13C C13B H13D 105.00 . . . no
C13B C14B H14F 109.00 . . . no
H14D C14B H14F 109.00 . . . no
H14E C14B H14F 110.00 . . . no
H14D C14B H14E 110.00 . . . no
C13B C14B H14D 109.00 . . . no
C13B C14B H14E 109.00 . . . no
H21C C21B H21D 107.00 . . . no
C22B C21B H21D 108.00 . . . no
N4B C21B H21C 108.00 . . . no
N4B C21B H21D 108.00 . . . no
C22B C21B H21C 108.00 . . . no
C21B C22B H22D 97.00 . . . no
C23B C22B H22C 97.00 . . . no
C23B C22B H22D 97.00 . . . no
C21B C22B H22C 97.00 . . . no
H22C C22B H22D 104.00 . . . no
H23C C23B H23D 105.00 . . . no
C22B C23B H23D 103.00 . . . no
C24B C23B H23D 103.00 . . . no
C22B C23B H23C 103.00 . . . no
C24B C23B H23C 103.00 . . . no
C23B C24B H24D 109.00 . . . no
H24D C24B H24F 110.00 . . . no
H24E C24B H24F 110.00 . . . no
C23B C24B H24E 109.00 . . . no
C23B C24B H24F 109.00 . . . no
H24D C24B H24E 110.00 . . . no
N3C C1C C2C 118.1(4) . . . yes
N1C C1C C2C 113.4(4) . . . yes
N1C C1C N3C 128.5(4) . . . yes
N2C C2C C1C 112.5(4) . . . yes
N2C C2C N4C 125.5(4) . . . yes
N4C C2C C1C 122.0(4) . . . yes
N3C C11C C12C 112.7(5) . . . yes
C11C C12C C13C 117.2(8) . . . no
C12C C13C C14C 118.2(11) . . . no
N4C C21C C22C 116.6(8) . . . yes
C21C C22C C23C 142.8(14) . . . no
C22C C23C C24C 133.5(14) . . . no
N3C C11C H11E 109.00 . . . no
N3C C11C H11F 109.00 . . . no
C12C C11C H11E 109.00 . . . no
C12C C11C H11F 109.00 . . . no
H11E C11C H11F 108.00 . . . no
C11C C12C H12E 108.00 . . . no
C11C C12C H12F 108.00 . . . no
C13C C12C H12E 108.00 . . . no
C13C C12C H12F 108.00 . . . no
H12E C12C H12F 107.00 . . . no
C12C C13C H13E 108.00 . . . no
C12C C13C H13F 108.00 . . . no
C14C C13C H13E 108.00 . . . no
C14C C13C H13F 108.00 . . . no
H13E C13C H13F 107.00 . . . no
C13C C14C H14G 110.00 . . . no
C13C C14C H14H 109.00 . . . no
C13C C14C H14I 109.00 . . . no
H14G C14C H14H 110.00 . . . no
H14G C14C H14I 109.00 . . . no
H14H C14C H14I 109.00 . . . no
N4C C21C H21E 108.00 . . . no
N4C C21C H21F 108.00 . . . no
C22C C21C H21E 108.00 . . . no
C22C C21C H21F 108.00 . . . no
H21E C21C H21F 107.00 . . . no
C21C C22C H22E 101.00 . . . no
C21C C22C H22F 101.00 . . . no
C23C C22C H22E 101.00 . . . no
C23C C22C H22F 101.00 . . . no
H22E C22C H22F 104.00 . . . no
C22C C23C H23E 104.00 . . . no
C22C C23C H23F 104.00 . . . no
C24C C23C H23E 104.00 . . . no
C24C C23C H23F 104.00 . . . no
H23E C23C H23F 105.00 . . . no
C23C C24C H24G 109.00 . . . no
C23C C24C H24H 109.00 . . . no
C23C C24C H24I 109.00 . . . no
H24G C24C H24H 109.00 . . . no
H24G C24C H24I 109.00 . . . no
H24H C24C H24I 110.00 . . . no

loop_
_geom_bond_atom_site_label_1
_geom_bond_atom_site_label_2
_geom_bond_distance
_geom_bond_site_symmetry_1
_geom_bond_site_symmetry_2
_geom_bond_publ_flag
Pd1 N1A 1.964(3) . . yes
Pd1 N2A 1.972(3) . . yes
Pd1 N1A 1.964(3) . 2_555 yes
Pd1 N2A 1.972(3) . 2_555 yes
Pd2 N1B 1.958(4) . 2_766 yes
Pd2 N2B 1.969(3) . 2_766 yes
Pd2 N1B 1.958(4) . . yes
Pd2 N2B 1.969(3) . . yes
Pd3 N1C 1.972(4) . 2_665 yes
Pd3 N2C 1.970(4) . 2_665 yes
Pd3 N1C 1.972(4) . . yes
Pd3 N2C 1.970(4) . . yes
O1A N1A 1.394(5) . . yes
O2A N2A 1.366(4) . . yes
O1A H1AA 0.94(5) . . no
O1B N1B 1.387(6) . . yes
O2B N2B 1.352(5) . . yes
O1B H1BA 0.76(6) . . no
O1C N1C 1.373(5) . . yes
O2C N2C 1.350(6) . . yes
O1C H1CA 0.75(5) . . no
N1A C1A 1.284(6) . . yes
N2A C2A 1.295(5) . . yes
N3A C1A 1.334(7) . . yes
N3A C11A 1.438(9) . . yes
N4A C2A 1.350(7) . . yes
N4A C21A 1.429(8) . . yes
N3A H3AA 0.66(6) . . no
N4A H4AA 0.74(5) . . no
N1B C1B 1.296(5) . . yes
N2B C2B 1.309(6) . . yes
N3B C1B 1.335(6) . . yes
N3B C11B 1.462(9) . . yes
N4B C2B 1.351(6) . . yes
N4B C21B 1.417(10) . . yes
N3B H3BA 0.84(6) . . no
N4B H4BA 0.76(4) . . no
N1C C1C 1.291(7) . . yes
N2C C2C 1.314(7) . . yes
N3C C1C 1.333(7) . . yes
N3C C11C 1.464(7) . . yes
N4C C2C 1.354(7) . . yes
N4C C21C 1.477(8) . . yes
N3C H3CA 0.78(5) . . no
N4C H4CA 0.95(4) . . no
C1A C2A 1.494(7) . . no
C11A C12A 1.39(2) . . no
C12A C13A 1.01(2) . . no
C13A C14A 1.43(2) . . no
C21A C22A 1.459(10) . . no
C22A C23A 1.361(17) . . no
C23A C24A 1.517(16) . . no
C11A H11A 0.9700 . . no
C11A H11B 0.9700 . . no
C12A H12A 0.9700 . . no
C12A H12B 0.9700 . . no
C13A H13A 0.9700 . . no
C13A H13B 0.9600 . . no
C14A H14A 0.9600 . . no
C14A H14C 0.9600 . . no
C14A H14B 0.9600 . . no
C21A H21A 0.9700 . . no
C21A H21B 0.9700 . . no
C22A H22B 0.9700 . . no
C22A H22A 0.9700 . . no
C23A H23A 0.9700 . . no
C23A H23B 0.9700 . . no
C24A H24B 0.9600 . . no
C24A H24A 0.9600 . . no
C24A H24C 0.9600 . . no
C1B C2B 1.493(6) . . no
C11B C12B 1.461(17) . . no
C12B C13B 1.10(3) . . no
C13B C14B 1.31(3) . . no
C21B C22B 1.36(2) . . no
C22B C23B 1.15(3) . . no
C23B C24B 1.38(2) . . no
C11B H11D 0.9700 . . no
C11B H11C 0.9700 . . no
C12B H12C 0.9700 . . no
C12B H12D 0.9700 . . no
C13B H13D 0.9700 . . no
C13B H13C 0.9700 . . no
C14B H14F 0.9600 . . no
C14B H14D 0.9600 . . no
C14B H14E 0.9600 . . no
C21B H21D 0.9700 . . no
C21B H21C 0.9700 . . no
C22B H22D 0.9700 . . no
C22B H22C 0.9700 . . no
C23B H23D 0.9700 . . no
C23B H23C 0.9700 . . no
C24B H24E 0.9600 . . no
C24B H24F 0.9600 . . no
C24B H24D 0.9600 . . no
C1C C2C 1.497(6) . . no
C11C C12C 1.535(10) . . no
C12C C13C 1.397(15) . . no
C13C C14C 1.372(17) . . no
C21C C22C 1.409(14) . . no
C22C C23C 1.202(18) . . no
C23C C24C 1.411(19) . . no
C11C H11E 0.9700 . . no
C11C H11F 0.9700 . . no
C12C H12E 0.9700 . . no
C12C H12F 0.9700 . . no
C13C H13E 0.9700 . . no
C13C H13F 0.9700 . . no
C14C H14G 0.9600 . . no
C14C H14H 0.9600 . . no
C14C H14I 0.9600 . . no
C21C H21E 0.9700 . . no
C21C H21F 0.9700 . . no
C22C H22E 0.9700 . . no
C22C H22F 0.9700 . . no
C23C H23E 0.9700 . . no
C23C H23F 0.9700 . . no
C24C H24G 0.9600 . . no
C24C H24H 0.9600 . . no
C24C H24I 0.9600 . . no

loop_
_geom_contact_atom_site_label_1
_geom_contact_atom_site_label_2
_geom_contact_distance
_geom_contact_site_symmetry_1
_geom_contact_site_symmetry_2
_geom_contact_publ_flag
Pd1 C11C 4.036(8) . . no
Pd1 C11C 4.036(8) . 2_555 no
Pd1 H11F 3.2400 . . no
Pd1 H13E 3.6200 . . no
Pd1 H11F 3.2400 . 2_555 no
Pd1 H13E 3.6200 . 2_555 no
Pd2 H13A 3.4100 . 1_655 no
Pd2 H24C 3.4400 . . no
Pd2 H13A 3.4100 . 2_666 no
Pd2 H24C 3.4400 . 2_766 no
Pd3 H24F 3.6100 . 1_455 no
Pd3 H11C 3.5300 . 2_665 no
Pd3 H11C 3.5300 . . no
Pd3 H24F 3.6100 . 2_765 no
O1A O2A 2.612(4) . 2_555 no
O1A N2A 3.166(4) . 2_555 no
O1A C11A 2.815(7) . . no
O1A N3A 2.817(6) . . no
O1B C12B 3.311(14) . . no
O1B N2B 3.151(6) . 2_766 no
O1B O2B 2.621(5) . 2_766 no
O1B N3B 2.833(6) . . no
O1B C11B 2.817(8) . . no
O1C C11C 2.821(10) . . no
O1C N3C 2.814(7) . . no
O1C O2C 2.650(7) . 2_665 no
O1C N2C 3.170(6) . 2_665 no
O2A C21A 2.894(7) . . no
O2A N4A 2.859(5) . . no
O2A N3C 2.859(6) . . no
O2A N1A 3.112(4) . 2_555 no
O2A N4C 2.957(6) . . no
O2A O1A 2.612(4) . 2_555 no
O2B C21B 2.944(9) . . no
O2B N4B 2.832(5) . . no
O2B O1B 2.621(5) . 2_766 no
O2B N3A 2.882(7) . 1_655 no
O2B N1B 3.111(4) . 2_766 no
O2B N4A 2.935(6) . 1_655 no
O2C N3B 2.858(6) . . no
O2C C21C 2.958(9) . . no
O2C O1C 2.650(7) . 2_665 no
O2C N4C 2.818(7) . . no
O2C N1C 3.124(7) . 2_665 no
O2C N4B 2.923(6) . . no
O1A H11B 2.0700 . . no
O1A H22F 2.8100 . 1_455 no
O1A H23F 2.6400 . 2_555 no
O1B H11D 2.2400 . . no
O1B H12C 2.8600 . . no
O1C H11E 2.2200 . . no
O2A H4CA 2.03(5) . . no
O2A H1AA 1.69(5) . 2_555 no
O2A H21B 2.4500 . . no
O2A H3CA 2.15(5) . . no
O2B H3AA 2.28(6) . 1_655 no
O2B H1BA 1.90(6) . 2_766 no
O2B H21C 2.2400 . . no
O2B H4AA 2.20(5) . 1_655 no
O2B H22B 2.9100 . 1_655 no
O2C H3BA 2.03(6) . . no
O2C H21E 2.2800 . . no
O2C H1CA 1.91(5) . 2_665 no
O2C H4BA 2.17(4) . . no
N1A N2A 2.494(5) . . no
N1A C2A 2.314(6) . . no
N1A O2A 3.112(4) . 2_555 no
N1A N2A 3.045(4) . 2_555 no
N1B C2B 2.321(5) . . no
N1B O2B 3.111(4) . 2_766 no
N1B N2B 3.025(4) . 2_766 no
N1B N2B 2.504(5) . . no
N1C N2C 3.038(7) . 2_665 no
N1C O2C 3.124(7) . 2_665 no
N1C N2C 2.512(5) . . no
N1C C2C 2.333(6) . . no
N2A O1A 3.166(4) . 2_555 no
N2A N1A 3.045(4) . 2_555 no
N2A N1A 2.494(5) . . no
N2A C1A 2.330(6) . . no
N2B N1B 2.504(5) . . no
N2B C1B 2.341(6) . . no
N2B O1B 3.151(6) . 2_766 no
N2B N1B 3.025(4) . 2_766 no
N2C N1C 2.512(5) . . no
N2C C1C 2.339(6) . . no
N2C N1C 3.038(7) . 2_665 no
N2C O1C 3.170(6) . 2_665 no
N3A N4A 2.822(8) . . no
N3A O2B 2.882(7) . 1_455 no
N3A O1A 2.817(6) . . no
N3B O1B 2.833(6) . . no
N3B N4B 2.826(7) . . no
N3B O2C 2.858(6) . . no
N3C N4C 2.844(6) . . no
N3C O1C 2.814(7) . . no
N3C O2A 2.859(6) . . no
N4A N3A 2.822(8) . . no
N4A O2A 2.859(5) . . no
N4A O2B 2.935(6) . 1_455 no
N4B N3B 2.826(7) . . no
N4B O2C 2.923(6) . . no
N4B O2B 2.832(5) . . no
N4C O2C 2.818(7) . . no
N4C N3C 2.844(6) . . no
N4C O2A 2.957(6) . . no
N1A H11B 2.7000 . . no
N1B H11D 2.8400 . . no
N1C H11E 2.8400 . . no
N2A H1AA 2.44(5) . 2_555 no
N2A H3CA 2.81(5) . . no
N2A H21B 2.8300 . . no
N2B H21C 2.7000 . . no
N2B H3AA 2.93(6) . 1_655 no
N2B H1BA 2.61(6) . 2_766 no
N2C H3BA 2.69(6) . . no
N2C H21E 2.7800 . . no
N2C H1CA 2.55(4) . 2_665 no
N3A H4AA 2.47(5) . . no
N3B H4BA 2.51(4) . . no
N3C H4CA 2.46(4) . . no
N4A H3AA 2.42(5) . . no
N4A H23B 2.8900 . . no
N4A H21C 2.8900 . 1_455 no
N4B H3BA 2.48(6) . . no
N4B H21E 2.8800 . . no
N4C H23F 2.9500 . . no
N4C H3CA 2.43(5) . . no
N4C H21A 2.8000 . . no
C11A O1A 2.815(7) . . no
C11B O1B 2.817(8) . . no
C11C O1C 2.821(10) . . no
C11C Pd1 4.036(8) . . no
C11C Pd1 4.036(8) . . no
C12B O1B 3.311(14) . . no
C21A O2A 2.894(7) . . no
C21B O2B 2.944(9) . . no
C21C O2C 2.958(9) . . no
C1B H12D 2.9500 . . no
C13C H24I 2.9800 . 1_455 no
C21A H4CA 2.88(4) . . no
H1AA N2A 2.44(5) . 2_555 no
H1AA H23F 2.5100 . 2_555 no
H1AA O2A 1.69(5) . 2_555 no
H3AA O2B 2.28(6) . 1_455 no
H3AA H4AA 1.96(7) . . no
H3AA N2B 2.93(6) . 1_455 no
H3AA N4A 2.42(5) . . no
H4AA H3AA 1.96(7) . . no
H4AA N3A 2.47(5) . . no
H4AA H21C 2.4600 . 1_455 no
H4AA H22B 2.3300 . . no
H4AA O2B 2.20(5) . 1_455 no
H1BA O2B 1.90(6) . 2_766 no
H1BA N2B 2.61(6) . 2_766 no
H3BA N2C 2.69(6) . . no
H3BA N4B 2.48(6) . . no
H3BA O2C 2.03(6) . . no
H3BA H12D 2.5800 . . no
H3BA H4BA 1.99(7) . . no
H4BA H3BA 1.99(7) . . no
H4BA O2C 2.17(4) . . no
H4BA N3B 2.51(4) . . no
H4BA H21E 2.3600 . . no
H1CA N2C 2.55(4) . 2_665 no
H1CA O2C 1.91(5) . 2_665 no
H3CA N2A 2.81(5) . . no
H3CA N4C 2.43(5) . . no
H3CA H4CA 1.89(6) . . no
H3CA H12F 2.5500 . . no
H3CA O2A 2.15(5) . . no
H4CA C21A 2.88(4) . . no
H4CA H21A 2.3100 . . no
H4CA H3CA 1.89(6) . . no
H4CA O2A 2.03(5) . . no
H4CA N3C 2.46(4) . . no
H11B O1A 2.0700 . . no
H11B N1A 2.7000 . . no
H11C Pd3 3.5300 . . no
H11C Pd3 3.5300 . . no
H11C H13C 2.4000 . . no
H11D N1B 2.8400 . . no
H11D O1B 2.2400 . . no
H11E N1C 2.8400 . . no
H11E O1C 2.2200 . . no
H11F Pd1 3.2400 . . no
H11F Pd1 3.2400 . . no
H11F H13E 2.4800 . . no
H12A H14C 2.2000 . . no
H12B H14C 2.5100 . . no
H12C H14E 2.5800 . . no
H12C O1B 2.8600 . . no
H12C H14F 2.3600 . . no
H12D H3BA 2.5800 . . no
H12D H14E 2.4300 . . no
H12D C1B 2.9500 . . no
H12E H14I 2.3800 . . no
H12F H3CA 2.5500 . . no
H12F H14H 2.4800 . . no
H13A Pd2 3.4100 . 2_666 no
H13A Pd2 3.4100 . 1_455 no
H13B H14H 2.5000 . 2_555 no
H13C H24F 2.4900 . 1_455 no
H13C H11C 2.4000 . . no
H13E Pd1 3.6200 . . no
H13E H11F 2.4800 . . no
H13E Pd1 3.6200 . . no
H13F H24I 2.5500 . 1_455 no
H13F H24D 2.4100 . 2_665 no
H14C H12B 2.5100 . . no
H14C H12A 2.2000 . . no
H14E H12C 2.5800 . . no
H14E H12D 2.4300 . . no
H14F H12C 2.3600 . . no
H14H H12F 2.4800 . . no
H14H H13B 2.5000 . 2_555 no
H14I H12E 2.3800 . . no
H21A H4CA 2.3100 . . no
H21A N4C 2.8000 . . no
H21B H23A 2.4600 . . no
H21B N2A 2.8300 . . no
H21B O2A 2.4500 . . no
H21C N4A 2.8900 . 1_655 no
H21C H4AA 2.4600 . 1_655 no
H21C O2B 2.2400 . . no
H21C N2B 2.7000 . . no
H21E H4BA 2.3600 . . no
H21E O2C 2.2800 . . no
H21E N2C 2.7800 . . no
H21E N4B 2.8800 . . no
H22A H24C 2.2900 . . no
H22B H24B 2.5100 . . no
H22B H4AA 2.3300 . . no
H22B O2B 2.9100 . 1_455 no
H22C H24F 2.4400 . . no
H22D H24E 2.3000 . . no
H22E H24I 2.5200 . . no
H22F H24H 2.4200 . . no
H22F O1A 2.8100 . 1_655 no
H23A H21B 2.4600 . . no
H23B N4A 2.8900 . . no
H23F H1AA 2.5100 . 2_555 no
H23F O1A 2.6400 . 2_555 no
H23F N4C 2.9500 . . no
H24B H22B 2.5100 . . no
H24C Pd2 3.4400 . . no
H24C H22A 2.2900 . . no
H24C Pd2 3.4400 . . no
H24D H13F 2.4100 . 2_665 no
H24E H22D 2.3000 . . no
H24F H13C 2.4900 . 1_655 no
H24F H22C 2.4400 . . no
H24F Pd3 3.6100 . 2_765 no
H24F Pd3 3.6100 . 1_655 no
H24H H22F 2.4200 . . no
H24I C13C 2.9800 . 1_655 no
H24I H13F 2.5500 . 1_655 no
H24I H22E 2.5200 . . no

loop_
_geom_hbond_atom_site_label_D
_geom_hbond_atom_site_label_H
_geom_hbond_atom_site_label_A
_geom_hbond_distance_DH
_geom_hbond_distance_HA
_geom_hbond_distance_DA
_geom_hbond_angle_DHA
_geom_hbond_site_symmetry_A
_geom_hbond_publ_flag
O1A H1AA O2A 0.94(5) 1.69(5) 2.612(4) 164(5) 2_555 yes
N3A H3AA O2B 0.66(6) 2.28(6) 2.882(7) 153(6) 1_455 yes
N4A H4AA O2B 0.74(5) 2.20(5) 2.935(6) 173(4) 1_455 yes
O1B H1BA O2B 0.76(6) 1.90(6) 2.621(5) 157(6) 2_766 yes
N4B H4BA O2C 0.76(4) 2.17(4) 2.923(6) 171(4) . yes
O1C H1CA O2C 0.75(5) 1.91(5) 2.650(7) 172(4) 2_665 yes
N3C H3CA O2A 0.78(5) 2.15(5) 2.859(6) 153(5) . yes
N4C H4CA O2A 0.95(4) 2.03(5) 2.957(6) 163(4) . yes
C11A H11B O1A 0.9700 2.0700 2.815(7) 132.00 . yes
C11B H11D O1B 0.9700 2.2400 2.817(8) 117.00 . yes
C11C H11E O1C 0.9700 2.2200 2.821(10) 119.00 . yes
C21A H21B O2A 0.9700 2.4500 2.894(7) 108.00 . yes
C21B H21C O2B 0.9700 2.2400 2.944(9) 129.00 . yes
C21C H21E O2C 0.9700 2.2800 2.958(9) 126.00 . yes

loop_
_geom_torsion_atom_site_label_1
_geom_torsion_atom_site_label_2
_geom_torsion_atom_site_label_3
_geom_torsion_atom_site_label_4
_geom_torsion
_geom_torsion_site_symmetry_1
_geom_torsion_site_symmetry_2
_geom_torsion_site_symmetry_3
_geom_torsion_site_symmetry_4
_geom_torsion_publ_flag
N2A Pd1 N1A O1A 179.6(3) . . . . no
N2A Pd1 N1A C1A -0.9(3) . . . . no
N2A Pd1 N1A O1A -0.5(3) 2_555 . . . no
N2A Pd1 N1A C1A 179.1(3) 2_555 . . . no
N1A Pd1 N2A O2A -177.9(3) . . . . no
N1A Pd1 N2A C2A 0.6(3) . . . . no
N1A Pd1 N2A O2A 2.1(3) 2_555 . . . no
N1A Pd1 N2A C2A -179.4(3) 2_555 . . . no
N2B Pd2 N1B O1B -179.9(4) . . . . no
N2B Pd2 N1B C1B -0.7(3) . . . . no
N2B Pd2 N1B O1B 0.1(4) 2_766 . . . no
N2B Pd2 N1B C1B 179.3(3) 2_766 . . . no
N1B Pd2 N2B O2B -176.9(3) . . . . no
N1B Pd2 N2B C2B 1.3(3) . . . . no
N1B Pd2 N2B O2B 3.1(3) 2_766 . . . no
N1B Pd2 N2B C2B -178.7(3) 2_766 . . . no
N1C Pd3 N2C C2C -179.4(3) 2_665 . . . no
N2C Pd3 N1C C1C 0.3(3) . . . . no
N2C Pd3 N1C O1C 0.1(3) 2_665 . . . no
N2C Pd3 N1C C1C -179.7(3) 2_665 . . . no
N1C Pd3 N2C O2C -177.1(3) . . . . no
N2C Pd3 N1C O1C -179.9(3) . . . . no
N1C Pd3 N2C O2C 2.9(3) 2_665 . . . no
N1C Pd3 N2C C2C 0.6(3) . . . . no
Pd1 N1A C1A C2A 1.0(5) . . . . no
O1A N1A C1A N3A 0.7(8) . . . . no
Pd1 N1A C1A N3A -178.9(5) . . . . no
O1A N1A C1A C2A -179.4(4) . . . . no
Pd1 N2A C2A C1A -0.2(5) . . . . no
Pd1 N2A C2A N4A 176.8(5) . . . . no
O2A N2A C2A C1A 178.2(4) . . . . no
O2A N2A C2A N4A -4.8(8) . . . . no
C1A N3A C11A C12A 115.2(12) . . . . no
C11A N3A C1A N1A 6.6(10) . . . . no
C11A N3A C1A C2A -173.2(6) . . . . no
C2A N4A C21A C22A -147.1(7) . . . . no
C21A N4A C2A N2A -16.3(10) . . . . no
C21A N4A C2A C1A 160.5(6) . . . . no
Pd2 N1B C1B N3B -178.9(4) . . . . no
O1B N1B C1B N3B 0.4(8) . . . . no
Pd2 N1B C1B C2B 0.0(5) . . . . no
O1B N1B C1B C2B 179.3(4) . . . . no
O2B N2B C2B C1B 176.5(4) . . . . no
Pd2 N2B C2B C1B -1.6(5) . . . . no
Pd2 N2B C2B N4B 179.5(4) . . . . no
O2B N2B C2B N4B -2.3(7) . . . . no
C1B N3B C11B C12B 84.5(9) . . . . no
C11B N3B C1B N1B 7.2(10) . . . . no
C11B N3B C1B C2B -171.7(6) . . . . no
C21B N4B C2B C1B 143.9(7) . . . . no
C21B N4B C2B N2B -37.4(9) . . . . no
C2B N4B C21B C22B -92.3(12) . . . . no
Pd3 N1C C1C C2C -1.1(5) . . . . no
O1C N1C C1C N3C -1.5(7) . . . . no
Pd3 N1C C1C N3C 178.3(4) . . . . no
O1C N1C C1C C2C 179.1(3) . . . . no
O2C N2C C2C C1C 176.4(4) . . . . no
Pd3 N2C C2C N4C -179.8(4) . . . . no
Pd3 N2C C2C C1C -1.3(5) . . . . no
O2C N2C C2C N4C -2.1(7) . . . . no
C11C N3C C1C C2C -165.7(5) . . . . no
C1C N3C C11C C12C 82.0(9) . . . . no
C11C N3C C1C N1C 15.0(8) . . . . no
C2C N4C C21C C22C -78.4(10) . . . . no
C21C N4C C2C N2C -43.8(7) . . . . no
C21C N4C C2C C1C 137.9(5) . . . . no
N3A C1A C2A N2A 179.4(5) . . . . no
N1A C1A C2A N4A -177.8(5) . . . . no
N3A C1A C2A N4A 2.1(8) . . . . no
N1A C1A C2A N2A -0.5(6) . . . . no
N3A C11A C12A C13A 42(6) . . . . no
C11A C12A C13A C14A 164(4) . . . . no
N4A C21A C22A C23A 70.2(12) . . . . no
C21A C22A C23A C24A 169.2(8) . . . . no
N1B C1B C2B N2B 1.0(6) . . . . no
N1B C1B C2B N4B 179.9(5) . . . . no
N3B C1B C2B N2B -180.0(4) . . . . no
N3B C1B C2B N4B -1.1(7) . . . . no
N3B C11B C12B C13B 126(2) . . . . no
C11B C12B C13B C14B 164(2) . . . . no
N4B C21B C22B C23B 32(5) . . . . no
C21B C22B C23B C24B -167(3) . . . . no
N1C C1C C2C N2C 1.5(5) . . . . no
N1C C1C C2C N4C -179.9(4) . . . . no
N3C C1C C2C N2C -177.9(4) . . . . no
N3C C1C C2C N4C 0.7(6) . . . . no
N3C C11C C12C C13C 162.7(9) . . . . no
C11C C12C C13C C14C 174.4(12) . . . . no
N4C C21C C22C C23C -5(3) . . . . no
C21C C22C C23C C24C -172.9(19) . . . . no
